data_7241925
loop_
_publ_author_name
'Mohanty, Aurobinda'
'Singh, Udai P.'
'Ghorai, Arijit'
'Banerjee, Susanta'
'Butcher, R. J.'

_publ_section_title
;
 Metal--organic frameworks derived from a semi-rigid anthracene-based
 ligand and sulfonates: proton conductivity and dye degradation studies
;
_journal_issue 3
_journal_name_full CrystEngComm
_journal_page_first 684
_journal_page_last 693
_journal_paper_doi 10.1039/D0CE01275K
_journal_volume 23
_journal_year 2021
_chemical_formula_moiety 'C78 H60 Co N6 O6, C10 H6 O6 S2'
_chemical_formula_sum 'C88 H66 Co N6 O12 S2'
_chemical_formula_weight 1522.51
_space_group_crystal_system triclinic
_space_group_IT_number 2
_space_group_name_Hall '-P 1'
_space_group_name_H-M_alt 'P -1'
_atom_sites_solution_hydrogens geom
_audit_creation_method SHELXL-2018/3
_audit_update_record
;
2020-08-20 deposited with the CCDC.	2020-11-26 downloaded from the CCDC.
;
_cell_angle_alpha 64.935(2)
_cell_angle_beta 85.116(2)
_cell_angle_gamma 85.630(2)
_cell_formula_units_Z 1
_cell_length_a 10.9393(3)
_cell_length_b 13.6939(4)
_cell_length_c 15.4106(5)
_cell_measurement_reflns_used 15626
_cell_measurement_temperature 296(2)
_cell_measurement_theta_max 28.199
_cell_measurement_theta_min 2.8330
_cell_volume 2081.48(11)
_computing_cell_refinement 'SAINT v7.68A (Bruker, 2009)'
_computing_data_collection 'Bruker Apex 2'
_computing_data_reduction 'SAINT v7.68A (Bruker, 2009)'
_computing_molecular_graphics 'Olex2 (Dolomanov et al., 2009)'
_computing_publication_material 'Olex2 (Dolomanov et al., 2009)'
_computing_structure_refinement 'SHELXL-2018/3 (Sheldrick, 2015b)'
_computing_structure_solution 'ShelXT (Sheldrick, 2015)'
_diffrn_ambient_temperature 296(2)
_diffrn_measured_fraction_theta_full 0.994
_diffrn_measured_fraction_theta_max 0.989
_diffrn_measurement_device_type 'Bruker APEX-II CCD'
_diffrn_measurement_method '\f and \w scans'
_diffrn_radiation_type MoK\a
_diffrn_radiation_wavelength 0.71073
_diffrn_reflns_av_R_equivalents 0.0281
_diffrn_reflns_av_unetI/netI 0.0351
_diffrn_reflns_Laue_measured_fraction_full 0.994
_diffrn_reflns_Laue_measured_fraction_max 0.989
_diffrn_reflns_limit_h_max 14
_diffrn_reflns_limit_h_min -10
_diffrn_reflns_limit_k_max 18
_diffrn_reflns_limit_k_min -18
_diffrn_reflns_limit_l_max 20
_diffrn_reflns_limit_l_min -18
_diffrn_reflns_number 33088
_diffrn_reflns_point_group_measured_fraction_full 0.994
_diffrn_reflns_point_group_measured_fraction_max 0.989
_diffrn_reflns_theta_full 25.242
_diffrn_reflns_theta_max 28.199
_diffrn_reflns_theta_min 2.923
_exptl_absorpt_coefficient_mu 0.319
_exptl_absorpt_correction_T_max 1.00000
_exptl_absorpt_correction_T_min 0.85170
_exptl_absorpt_correction_type multi-scan
_exptl_absorpt_process_details 'Sadabs (Sheldrick, 1996)'
_exptl_crystal_colour yellow
_exptl_crystal_density_diffrn 1.215
_exptl_crystal_description rod
_exptl_crystal_F_000 791
_exptl_crystal_size_max 0.29
_exptl_crystal_size_mid 0.19
_exptl_crystal_size_min 0.11
_refine_diff_density_max 0.526
_refine_diff_density_min -0.300
_refine_diff_density_rms 0.054
_refine_ls_extinction_method none
_refine_ls_goodness_of_fit_ref 1.057
_refine_ls_hydrogen_treatment constr
_refine_ls_matrix_type full
_refine_ls_number_parameters 493
_refine_ls_number_reflns 10142
_refine_ls_number_restraints 0
_refine_ls_restrained_S_all 1.057
_refine_ls_R_factor_all 0.0680
_refine_ls_R_factor_gt 0.0454
_refine_ls_shift/su_max 0.000
_refine_ls_shift/su_mean 0.000
_refine_ls_structure_factor_coef Fsqd
_refine_ls_weighting_details 'w=1/[\s^2^(Fo^2^)+(0.0819P)^2^+0.1202P] where P=(Fo^2^+2Fc^2^)/3'
_refine_ls_weighting_scheme calc
_refine_ls_wR_factor_gt 0.1288
_refine_ls_wR_factor_ref 0.1424
_reflns_Friedel_coverage 0.000
_reflns_number_gt 7284
_reflns_number_total 10142
_reflns_threshold_expression 'I > 2\s(I)'
_cod_data_source_file d0ce01275k2.cif
_cod_data_source_block shelx_CCDC2
_cod_depositor_comments 'Adding full bibliography for 7241923--7241927.cif.'
_cod_database_code 7241925
_shelx_shelxl_version_number 2018/3
_shelx_space_group_comment
;
The symmetry employed for this shelxl refinement is uniquely defined
by the following loop, which should always be used as a source of
symmetry information in preference to the above space-group names.
They are only intended as comments.
;

loop_
_space_group_symop_operation_xyz
'x, y, z'
'-x, -y, -z'

loop_
_atom_site_label
_atom_site_type_symbol
_atom_site_fract_x
_atom_site_fract_y
_atom_site_fract_z
_atom_site_U_iso_or_equiv
_atom_site_adp_type
_atom_site_occupancy
_atom_site_site_symmetry_order
_atom_site_calc_flag
_atom_site_refinement_flags_posn
_atom_site_refinement_flags_adp
_atom_site_refinement_flags_occupancy
_atom_site_disorder_assembly
_atom_site_disorder_group
Co1 Co 1.000000 0.500000 0.500000 0.03250(10) Uani 1 2 d S . P . .
S1 S -0.11111(5) 0.17587(3) 0.15924(3) 0.04124(13) Uani 1 1 d . . . . .
O1 O 0.87328(14) 0.61682(12) 0.50784(10) 0.0551(4) Uani 1 1 d . . . . .
O2 O 0.85561(13) 0.39905(12) 0.53697(10) 0.0531(4) Uani 1 1 d . . . . .
O3 O -0.03143(12) 0.55301(11) 0.35240(9) 0.0456(3) Uani 1 1 d . . . . .
O4 O -0.05743(14) 0.11380(11) 0.10803(10) 0.0515(4) Uani 1 1 d . . . . .
O5 O -0.07854(15) 0.13132(11) 0.25800(10) 0.0550(4) Uani 1 1 d . . . . .
O6 O -0.24165(13) 0.19750(11) 0.14846(11) 0.0559(4) Uani 1 1 d . . . . .
N1 N 0.72146(14) 0.86705(12) 0.28324(12) 0.0440(4) Uani 1 1 d . . . . .
N2 N 0.18622(15) 0.74574(14) 0.12668(11) 0.0447(4) Uani 1 1 d . . . . .
N3 N 0.70157(16) 0.23301(14) 0.41229(12) 0.0511(4) Uani 1 1 d . . . . .
C1 C 0.82745(19) 0.69473(15) 0.43810(14) 0.0436(4) Uani 1 1 d . . . . .
C2 C 0.89729(19) 0.77848(17) 0.36690(15) 0.0504(5) Uani 1 1 d . . . . .
H2A H 0.981872 0.776735 0.370725 0.060 Uiso 1 1 calc R U . . .
C3 C 0.84249(17) 0.86069(16) 0.29365(15) 0.0459(5) Uani 1 1 d . . . . .
H3A H 0.890707 0.914658 0.248970 0.055 Uiso 1 1 calc R U . . .
C4 C 0.65132(19) 0.78998(18) 0.35053(16) 0.0586(6) Uani 1 1 d . . . . .
H4A H 0.567001 0.794729 0.344323 0.070 Uiso 1 1 calc R U . . .
C5 C 0.6990(2) 0.70709(18) 0.42579(16) 0.0565(6) Uani 1 1 d . . . . .
H5A H 0.646972 0.656832 0.470690 0.068 Uiso 1 1 calc R U . . .
C6 C 0.66498(19) 0.95909(16) 0.20231(17) 0.0536(5) Uani 1 1 d . . . . .
H6A H 0.727474 0.990904 0.151174 0.064 Uiso 1 1 calc R U . . .
H6B H 0.633694 1.013746 0.223913 0.064 Uiso 1 1 calc R U . . .
C7 C 0.56151(17) 0.92524(15) 0.16350(14) 0.0448(5) Uani 1 1 d . . . . .
C8 C 0.58868(17) 0.87619(15) 0.10010(14) 0.0453(5) Uani 1 1 d . . . . .
C9 C 0.7120(2) 0.85902(18) 0.06895(17) 0.0599(6) Uani 1 1 d . . . . .
H9A H 0.776200 0.880462 0.091808 0.072 Uiso 1 1 calc R U . . .
C10 C 0.7381(3) 0.8128(2) 0.0075(2) 0.0771(8) Uani 1 1 d . . . . .
H10A H 0.819252 0.803838 -0.012208 0.093 Uiso 1 1 calc R U . . .
C11 C 0.6428(3) 0.7779(2) -0.02686(19) 0.0782(8) Uani 1 1 d . . . . .
H11A H 0.661381 0.745360 -0.068774 0.094 Uiso 1 1 calc R U . . .
C12 C 0.5249(2) 0.79128(19) 0.00042(17) 0.0617(6) Uani 1 1 d . . . . .
H12A H 0.463618 0.767120 -0.022939 0.074 Uiso 1 1 calc R U . . .
C13 C 0.49061(18) 0.84164(15) 0.06445(13) 0.0444(4) Uani 1 1 d . . . . .
C14 C 0.36820(17) 0.85999(15) 0.09177(13) 0.0412(4) Uani 1 1 d . . . . .
C15 C 0.34128(17) 0.91079(15) 0.15354(13) 0.0408(4) Uani 1 1 d . . . . .
C16 C 0.21756(19) 0.93408(18) 0.18086(15) 0.0526(5) Uani 1 1 d . . . . .
H16A H 0.152811 0.916855 0.155257 0.063 Uiso 1 1 calc R U . . .
C17 C 0.1926(2) 0.9803(2) 0.24264(18) 0.0637(6) Uani 1 1 d . . . . .
H17A H 0.111502 0.994785 0.258631 0.076 Uiso 1 1 calc R U . . .
C18 C 0.2880(2) 1.0063(2) 0.28272(18) 0.0674(7) Uani 1 1 d . . . . .
H18A H 0.269998 1.035986 0.326846 0.081 Uiso 1 1 calc R U . . .
C19 C 0.4060(2) 0.98882(19) 0.25786(17) 0.0586(6) Uani 1 1 d . . . . .
H19A H 0.467969 1.008087 0.284565 0.070 Uiso 1 1 calc R U . . .
C20 C 0.43918(17) 0.94157(15) 0.19178(14) 0.0421(4) Uani 1 1 d . . . . .
C21 C 0.26290(19) 0.82953(19) 0.05163(14) 0.0522(5) Uani 1 1 d . . . . .
H21A H 0.211329 0.893571 0.018748 0.063 Uiso 1 1 calc R U . . .
H21B H 0.295853 0.803036 0.004772 0.063 Uiso 1 1 calc R U . . .
C22 C 0.23664(19) 0.66029(17) 0.19931(15) 0.0488(5) Uani 1 1 d . . . . .
H22A H 0.321568 0.649060 0.198231 0.059 Uiso 1 1 calc R U . . .
C23 C 0.16709(19) 0.58996(16) 0.27415(14) 0.0477(5) Uani 1 1 d . . . . .
H23A H 0.204910 0.530716 0.321836 0.057 Uiso 1 1 calc R U . . .
C24 C 0.03735(18) 0.60627(15) 0.28001(13) 0.0408(4) Uani 1 1 d . . . . .
C25 C -0.01216(19) 0.68990(17) 0.19630(14) 0.0483(5) Uani 1 1 d . . . . .
H25A H -0.096772 0.698261 0.191144 0.058 Uiso 1 1 calc R U . . .
C26 C 0.0618(2) 0.75690(18) 0.12465(14) 0.0507(5) Uani 1 1 d . . . . .
H26A H 0.026718 0.812385 0.072289 0.061 Uiso 1 1 calc R U . . .
C31 C 0.81156(18) 0.34626(15) 0.49824(13) 0.0423(4) Uani 1 1 d . . . . .
C32 C 0.87289(19) 0.32124(16) 0.42529(15) 0.0492(5) Uani 1 1 d . . . . .
H32A H 0.952619 0.343086 0.404192 0.059 Uiso 1 1 calc R U . . .
C33 C 0.8182(2) 0.26629(17) 0.38558(15) 0.0515(5) Uani 1 1 d . . . . .
H33A H 0.861905 0.250629 0.338214 0.062 Uiso 1 1 calc R U . . .
C34 C 0.6404(2) 0.2547(2) 0.48251(19) 0.0726(8) Uani 1 1 d . . . . .
H34A H 0.560709 0.231907 0.501803 0.087 Uiso 1 1 calc R U . . .
C35 C 0.6907(2) 0.3081(2) 0.52558(19) 0.0711(8) Uani 1 1 d . . . . .
H35A H 0.645460 0.320352 0.574202 0.085 Uiso 1 1 calc R U . . .
C36 C 0.6416(2) 0.1801(2) 0.36217(16) 0.0621(6) Uani 1 1 d . . . . .
H36A H 0.703734 0.153851 0.327475 0.075 Uiso 1 1 calc R U . . .
H36B H 0.588001 0.232500 0.315877 0.075 Uiso 1 1 calc R U . . .
C37 C 0.5673(2) 0.08670(19) 0.43190(15) 0.0526(6) Uani 1 1 d . . . . .
C38 C 0.4381(2) 0.09880(19) 0.44258(16) 0.0530(5) Uani 1 1 d . . . . .
C39 C 0.3703(3) 0.1956(2) 0.38755(19) 0.0697(7) Uani 1 1 d . . . . .
H39A H 0.412407 0.254330 0.342912 0.084 Uiso 1 1 calc R U . . .
C40 C 0.2454(3) 0.2047(2) 0.3985(2) 0.0776(8) Uani 1 1 d . . . . .
H40A H 0.202985 0.268278 0.361125 0.093 Uiso 1 1 calc R U . . .
C41 C 0.1816(3) 0.1170(3) 0.4668(2) 0.0811(9) Uani 1 1 d . . . . .
H41A H 0.096539 0.123362 0.474120 0.097 Uiso 1 1 calc R U . . .
C42 C 0.2403(2) 0.0243(2) 0.5219(2) 0.0666(7) Uani 1 1 d . . . . .
H42A H 0.195161 -0.031734 0.567174 0.080 Uiso 1 1 calc R U . . .
C43 C 0.3704(2) 0.0100(2) 0.51227(16) 0.0535(6) Uani 1 1 d . . . . .
C50 C -0.04578(18) 0.30584(15) 0.10274(14) 0.0422(4) Uani 1 1 d . . . . .
C51 C 0.0538(2) 0.32791(17) 0.14246(16) 0.0550(5) Uani 1 1 d . . . . .
H51A H 0.088081 0.273970 0.196228 0.066 Uiso 1 1 calc R U . . .
C52 C 0.1005(2) 0.42828(17) 0.10242(17) 0.0591(6) Uani 1 1 d . . . . .
H52A H 0.166388 0.442230 0.129182 0.071 Uiso 1 1 calc R U . . .
C53 C 0.04937(18) 0.51134(15) 0.02048(14) 0.0450(4) Uani 1 1 d . . . . .
C54 C 0.09584(19) 0.61669(16) -0.02351(14) 0.0466(5) Uani 1 1 d . . . . .
H54A H 0.161275 0.632689 0.002302 0.056 Uiso 1 1 calc R U . . .

loop_
_atom_site_aniso_label
_atom_site_aniso_U_11
_atom_site_aniso_U_22
_atom_site_aniso_U_33
_atom_site_aniso_U_23
_atom_site_aniso_U_13
_atom_site_aniso_U_12
Co1 0.03536(19) 0.03081(17) 0.03182(19) -0.01227(14) -0.00268(13) -0.00901(13)
S1 0.0547(3) 0.0345(2) 0.0357(3) -0.01610(19) 0.0079(2) -0.0126(2)
O1 0.0669(9) 0.0504(8) 0.0410(8) -0.0148(7) -0.0056(7) 0.0141(7)
O2 0.0582(9) 0.0638(9) 0.0506(8) -0.0346(7) 0.0095(7) -0.0317(7)
O3 0.0515(8) 0.0482(7) 0.0347(7) -0.0132(6) -0.0014(6) -0.0145(6)
O4 0.0701(10) 0.0447(8) 0.0434(8) -0.0231(6) 0.0042(7) -0.0048(7)
O5 0.0806(11) 0.0482(8) 0.0352(8) -0.0165(6) 0.0074(7) -0.0158(7)
O6 0.0522(9) 0.0501(8) 0.0664(10) -0.0259(7) 0.0110(7) -0.0157(7)
N1 0.0391(8) 0.0377(8) 0.0485(9) -0.0102(7) -0.0051(7) -0.0072(6)
N2 0.0496(9) 0.0544(10) 0.0297(8) -0.0161(7) 0.0001(7) -0.0124(7)
N3 0.0564(10) 0.0626(11) 0.0488(10) -0.0358(9) 0.0148(8) -0.0321(8)
C1 0.0549(12) 0.0402(10) 0.0383(10) -0.0198(8) -0.0019(8) 0.0020(8)
C2 0.0412(11) 0.0520(12) 0.0526(12) -0.0167(10) -0.0035(9) -0.0018(9)
C3 0.0392(10) 0.0433(10) 0.0512(12) -0.0154(9) -0.0009(8) -0.0081(8)
C4 0.0407(11) 0.0577(13) 0.0586(14) -0.0044(11) -0.0038(9) -0.0125(9)
C5 0.0531(13) 0.0537(12) 0.0478(12) -0.0053(10) -0.0021(9) -0.0149(10)
C6 0.0472(11) 0.0373(10) 0.0642(14) -0.0069(9) -0.0134(10) -0.0066(8)
C7 0.0440(11) 0.0330(9) 0.0451(11) -0.0032(8) -0.0077(8) -0.0032(8)
C8 0.0413(10) 0.0353(9) 0.0418(11) -0.0005(8) 0.0018(8) 0.0010(8)
C9 0.0469(12) 0.0529(13) 0.0586(14) -0.0047(11) 0.0012(10) 0.0044(10)
C10 0.0628(16) 0.0769(17) 0.0693(17) -0.0155(14) 0.0130(13) 0.0175(13)
C11 0.095(2) 0.0729(17) 0.0603(16) -0.0291(14) 0.0151(14) 0.0212(15)
C12 0.0710(15) 0.0609(14) 0.0536(14) -0.0268(11) 0.0047(11) 0.0029(11)
C13 0.0512(11) 0.0386(10) 0.0351(10) -0.0085(8) 0.0033(8) -0.0018(8)
C14 0.0449(10) 0.0446(10) 0.0289(9) -0.0097(8) -0.0008(7) -0.0081(8)
C15 0.0393(10) 0.0458(10) 0.0329(10) -0.0122(8) -0.0028(7) -0.0026(8)
C16 0.0410(11) 0.0663(13) 0.0508(12) -0.0252(11) -0.0039(9) 0.0006(9)
C17 0.0539(14) 0.0785(16) 0.0622(15) -0.0359(13) 0.0038(11) 0.0068(12)
C18 0.0760(17) 0.0790(17) 0.0612(15) -0.0447(14) -0.0027(12) 0.0068(13)
C19 0.0630(14) 0.0647(14) 0.0586(14) -0.0344(12) -0.0131(11) -0.0014(11)
C20 0.0447(10) 0.0382(10) 0.0392(10) -0.0117(8) -0.0058(8) -0.0007(8)
C21 0.0536(12) 0.0702(14) 0.0316(10) -0.0186(10) 0.0036(8) -0.0195(10)
C22 0.0469(11) 0.0538(12) 0.0461(12) -0.0219(10) -0.0001(9) -0.0015(9)
C23 0.0511(12) 0.0449(11) 0.0416(11) -0.0136(9) -0.0010(9) 0.0001(9)
C24 0.0503(11) 0.0404(10) 0.0349(10) -0.0176(8) -0.0021(8) -0.0092(8)
C25 0.0477(11) 0.0572(12) 0.0367(10) -0.0150(9) -0.0074(8) -0.0069(9)
C26 0.0521(12) 0.0601(13) 0.0334(10) -0.0118(9) -0.0085(8) -0.0062(9)
C31 0.0485(11) 0.0422(10) 0.0400(10) -0.0197(8) 0.0046(8) -0.0182(8)
C32 0.0442(11) 0.0535(11) 0.0584(13) -0.0317(10) 0.0130(9) -0.0210(9)
C33 0.0537(12) 0.0581(12) 0.0524(12) -0.0329(10) 0.0186(9) -0.0260(10)
C34 0.0581(14) 0.110(2) 0.0825(18) -0.0716(17) 0.0336(12) -0.0494(14)
C35 0.0635(15) 0.1057(19) 0.0773(17) -0.0701(16) 0.0340(12) -0.0500(14)
C36 0.0728(15) 0.0809(16) 0.0505(13) -0.0416(12) 0.0160(11) -0.0448(13)
C37 0.0606(13) 0.0696(14) 0.0481(12) -0.0423(11) 0.0154(10) -0.0361(11)
C38 0.0614(13) 0.0640(14) 0.0538(13) -0.0422(11) 0.0086(10) -0.0274(11)
C39 0.0853(19) 0.0750(17) 0.0669(16) -0.0453(14) 0.0046(13) -0.0252(14)
C40 0.083(2) 0.0864(19) 0.087(2) -0.0606(17) -0.0067(15) 0.0011(16)
C41 0.0640(16) 0.112(2) 0.104(2) -0.082(2) 0.0140(15) -0.0164(17)
C42 0.0592(14) 0.0840(18) 0.0821(18) -0.0600(16) 0.0194(13) -0.0260(13)
C43 0.0563(13) 0.0717(15) 0.0543(13) -0.0460(12) 0.0130(10) -0.0301(11)
C50 0.0517(11) 0.0359(9) 0.0393(10) -0.0159(8) 0.0046(8) -0.0110(8)
C51 0.0641(14) 0.0426(11) 0.0503(13) -0.0091(9) -0.0090(10) -0.0121(9)
C52 0.0670(14) 0.0489(12) 0.0564(13) -0.0120(10) -0.0193(11) -0.0176(10)
C53 0.0524(12) 0.0402(10) 0.0434(11) -0.0170(9) -0.0018(8) -0.0122(8)
C54 0.0536(12) 0.0427(10) 0.0454(11) -0.0183(9) -0.0025(9) -0.0138(9)

loop_
_atom_type_symbol
_atom_type_description
_atom_type_scat_dispersion_real
_atom_type_scat_dispersion_imag
_atom_type_scat_source
C C 0.0033 0.0016 'International Tables Vol C Tables 4.2.6.8 and 6.1.1.4'
H H 0.0000 0.0000 'International Tables Vol C Tables 4.2.6.8 and 6.1.1.4'
Co Co 0.3494 0.9721 'International Tables Vol C Tables 4.2.6.8 and 6.1.1.4'
N N 0.0061 0.0033 'International Tables Vol C Tables 4.2.6.8 and 6.1.1.4'
O O 0.0106 0.0060 'International Tables Vol C Tables 4.2.6.8 and 6.1.1.4'
S S 0.1246 0.1234 'International Tables Vol C Tables 4.2.6.8 and 6.1.1.4'

loop_
_geom_angle_atom_site_label_1
_geom_angle_atom_site_label_2
_geom_angle_atom_site_label_3
_geom_angle
_geom_angle_site_symmetry_1
_geom_angle_site_symmetry_3
_geom_angle_publ_flag
O2 Co1 O2 180.0 2_766 . ?
O2 Co1 O1 93.12(6) 2_766 . ?
O2 Co1 O1 86.88(6) . . ?
O2 Co1 O1 86.88(6) 2_766 2_766 ?
O2 Co1 O1 93.12(6) . 2_766 ?
O1 Co1 O1 180.0 . 2_766 ?
O2 Co1 O3 90.14(5) 2_766 2_666 ?
O2 Co1 O3 89.86(5) . 2_666 ?
O1 Co1 O3 90.06(5) . 2_666 ?
O1 Co1 O3 89.94(5) 2_766 2_666 ?
O2 Co1 O3 89.86(5) 2_766 1_655 ?
O2 Co1 O3 90.14(5) . 1_655 ?
O1 Co1 O3 89.94(5) . 1_655 ?
O1 Co1 O3 90.06(5) 2_766 1_655 ?
O3 Co1 O3 180.0 2_666 1_655 ?
O5 S1 O6 113.24(9) . . ?
O5 S1 O4 112.90(9) . . ?
O6 S1 O4 112.58(9) . . ?
O5 S1 C50 105.75(9) . . ?
O6 S1 C50 104.88(9) . . ?
O4 S1 C50 106.67(8) . . ?
C1 O1 Co1 126.37(13) . . ?
C31 O2 Co1 133.76(12) . . ?
C24 O3 Co1 128.55(12) . 1_455 ?
C3 N1 C4 118.36(17) . . ?
C3 N1 C6 120.65(16) . . ?
C4 N1 C6 120.93(16) . . ?
C22 N2 C26 118.64(17) . . ?
C22 N2 C21 121.77(17) . . ?
C26 N2 C21 119.54(17) . . ?
C34 N3 C33 117.94(17) . . ?
C34 N3 C36 121.24(17) . . ?
C33 N3 C36 120.73(16) . . ?
O1 C1 C5 121.77(19) . . ?
O1 C1 C2 123.81(19) . . ?
C5 C1 C2 114.40(18) . . ?
C3 C2 C1 121.06(19) . . ?
C3 C2 H2A 119.5 . . ?
C1 C2 H2A 119.5 . . ?
N1 C3 C2 122.41(18) . . ?
N1 C3 H3A 118.8 . . ?
C2 C3 H3A 118.8 . . ?
C5 C4 N1 122.52(19) . . ?
C5 C4 H4A 118.7 . . ?
N1 C4 H4A 118.7 . . ?
C4 C5 C1 121.20(19) . . ?
C4 C5 H5A 119.4 . . ?
C1 C5 H5A 119.4 . . ?
N1 C6 C7 112.29(15) . . ?
N1 C6 H6A 109.1 . . ?
C7 C6 H6A 109.1 . . ?
N1 C6 H6B 109.1 . . ?
C7 C6 H6B 109.1 . . ?
H6A C6 H6B 107.9 . . ?
C20 C7 C8 120.33(18) . . ?
C20 C7 C6 120.07(19) . . ?
C8 C7 C6 119.60(18) . . ?
C7 C8 C9 122.0(2) . . ?
C7 C8 C13 119.88(17) . . ?
C9 C8 C13 118.1(2) . . ?
C10 C9 C8 122.0(3) . . ?
C10 C9 H9A 119.0 . . ?
C8 C9 H9A 119.0 . . ?
C9 C10 C11 120.1(2) . . ?
C9 C10 H10A 119.9 . . ?
C11 C10 H10A 119.9 . . ?
C12 C11 C10 120.5(2) . . ?
C12 C11 H11A 119.7 . . ?
C10 C11 H11A 119.7 . . ?
C11 C12 C13 122.2(3) . . ?
C11 C12 H12A 118.9 . . ?
C13 C12 H12A 118.9 . . ?
C14 C13 C12 123.5(2) . . ?
C14 C13 C8 119.45(18) . . ?
C12 C13 C8 116.99(19) . . ?
C15 C14 C13 120.54(18) . . ?
C15 C14 C21 118.74(17) . . ?
C13 C14 C21 120.68(18) . . ?
C14 C15 C20 119.92(17) . . ?
C14 C15 C16 122.33(18) . . ?
C20 C15 C16 117.75(18) . . ?
C17 C16 C15 121.8(2) . . ?
C17 C16 H16A 119.1 . . ?
C15 C16 H16A 119.1 . . ?
C16 C17 C18 120.3(2) . . ?
C16 C17 H17A 119.8 . . ?
C18 C17 H17A 119.8 . . ?
C19 C18 C17 120.4(2) . . ?
C19 C18 H18A 119.8 . . ?
C17 C18 H18A 119.8 . . ?
C18 C19 C20 122.2(2) . . ?
C18 C19 H19A 118.9 . . ?
C20 C19 H19A 118.9 . . ?
C7 C20 C19 122.83(19) . . ?
C7 C20 C15 119.81(18) . . ?
C19 C20 C15 117.37(18) . . ?
N2 C21 C14 113.07(16) . . ?
N2 C21 H21A 109.0 . . ?
C14 C21 H21A 109.0 . . ?
N2 C21 H21B 109.0 . . ?
C14 C21 H21B 109.0 . . ?
H21A C21 H21B 107.8 . . ?
N2 C22 C23 122.13(19) . . ?
N2 C22 H22A 118.9 . . ?
C23 C22 H22A 118.9 . . ?
C22 C23 C24 120.64(19) . . ?
C22 C23 H23A 119.7 . . ?
C24 C23 H23A 119.7 . . ?
O3 C24 C23 124.22(18) . . ?
O3 C24 C25 121.09(18) . . ?
C23 C24 C25 114.69(17) . . ?
C26 C25 C24 121.07(19) . . ?
C26 C25 H25A 119.5 . . ?
C24 C25 H25A 119.5 . . ?
C25 C26 N2 121.96(19) . . ?
C25 C26 H26A 119.0 . . ?
N2 C26 H26A 119.0 . . ?
O2 C31 C32 124.85(17) . . ?
O2 C31 C35 120.54(17) . . ?
C32 C31 C35 114.60(17) . . ?
C33 C32 C31 121.35(18) . . ?
C33 C32 H32A 119.3 . . ?
C31 C32 H32A 119.3 . . ?
C32 C33 N3 122.35(18) . . ?
C32 C33 H33A 118.8 . . ?
N3 C33 H33A 118.8 . . ?
C35 C34 N3 122.4(2) . . ?
C35 C34 H34A 118.8 . . ?
N3 C34 H34A 118.8 . . ?
C34 C35 C31 121.36(19) . . ?
C34 C35 H35A 119.3 . . ?
C31 C35 H35A 119.3 . . ?
N3 C36 C37 111.50(17) . . ?
N3 C36 H36A 109.3 . . ?
C37 C36 H36A 109.3 . . ?
N3 C36 H36B 109.3 . . ?
C37 C36 H36B 109.3 . . ?
H36A C36 H36B 108.0 . . ?
C43 C37 C38 120.92(19) 2_656 . ?
C43 C37 C36 118.6(2) 2_656 . ?
C38 C37 C36 120.5(2) . . ?
C37 C38 C39 123.1(2) . . ?
C37 C38 C43 119.2(2) . . ?
C39 C38 C43 117.7(2) . . ?
C40 C39 C38 121.8(2) . . ?
C40 C39 H39A 119.1 . . ?
C38 C39 H39A 119.1 . . ?
C39 C40 C41 119.3(3) . . ?
C39 C40 H40A 120.3 . . ?
C41 C40 H40A 120.3 . . ?
C42 C41 C40 121.7(3) . . ?
C42 C41 H41A 119.2 . . ?
C40 C41 H41A 119.2 . . ?
C41 C42 C43 121.3(3) . . ?
C41 C42 H42A 119.4 . . ?
C43 C42 H42A 119.4 . . ?
C37 C43 C42 122.0(2) 2_656 . ?
C37 C43 C38 119.8(2) 2_656 . ?
C42 C43 C38 118.2(2) . . ?
C54 C50 C51 120.59(17) 2_565 . ?
C54 C50 S1 119.49(15) 2_565 . ?
C51 C50 S1 119.88(15) . . ?
C52 C51 C50 120.2(2) . . ?
C52 C51 H51A 119.9 . . ?
C50 C51 H51A 119.9 . . ?
C51 C52 C53 120.6(2) . . ?
C51 C52 H52A 119.7 . . ?
C53 C52 H52A 119.7 . . ?
C53 C53 C52 119.2(2) 2_565 . ?
C53 C53 C54 118.6(2) 2_565 . ?
C52 C53 C54 122.22(18) . . ?
C50 C54 C53 120.78(19) 2_565 . ?
C50 C54 H54A 119.6 2_565 . ?
C53 C54 H54A 119.6 . . ?

loop_
_geom_bond_atom_site_label_1
_geom_bond_atom_site_label_2
_geom_bond_distance
_geom_bond_site_symmetry_2
_geom_bond_publ_flag
Co1 O2 2.0598(13) 2_766 ?
Co1 O2 2.0598(12) . ?
Co1 O1 2.0719(14) . ?
Co1 O1 2.0719(14) 2_766 ?
Co1 O3 2.1248(13) 2_666 ?
Co1 O3 2.1249(13) 1_655 ?
S1 O5 1.4449(15) . ?
S1 O6 1.4453(16) . ?
S1 O4 1.4504(13) . ?
S1 C50 1.7920(18) . ?
O1 C1 1.258(2) . ?
O2 C31 1.256(2) . ?
O3 C24 1.262(2) . ?
N1 C3 1.339(2) . ?
N1 C4 1.356(2) . ?
N1 C6 1.485(2) . ?
N2 C22 1.350(3) . ?
N2 C26 1.359(3) . ?
N2 C21 1.488(2) . ?
N3 C34 1.351(3) . ?
N3 C33 1.358(2) . ?
N3 C36 1.478(2) . ?
C1 C5 1.422(3) . ?
C1 C2 1.424(3) . ?
C2 C3 1.355(3) . ?
C2 H2A 0.9300 . ?
C3 H3A 0.9300 . ?
C4 C5 1.343(3) . ?
C4 H4A 0.9300 . ?
C5 H5A 0.9300 . ?
C6 C7 1.511(3) . ?
C6 H6A 0.9700 . ?
C6 H6B 0.9700 . ?
C7 C20 1.403(3) . ?
C7 C8 1.404(3) . ?
C8 C9 1.429(3) . ?
C8 C13 1.440(3) . ?
C9 C10 1.347(4) . ?
C9 H9A 0.9300 . ?
C10 C11 1.407(4) . ?
C10 H10A 0.9300 . ?
C11 C12 1.345(3) . ?
C11 H11A 0.9300 . ?
C12 C13 1.437(3) . ?
C12 H12A 0.9300 . ?
C13 C14 1.406(3) . ?
C14 C15 1.400(3) . ?
C14 C21 1.515(3) . ?
C15 C20 1.435(3) . ?
C15 C16 1.436(3) . ?
C16 C17 1.349(3) . ?
C16 H16A 0.9300 . ?
C17 C18 1.397(4) . ?
C17 H17A 0.9300 . ?
C18 C19 1.348(3) . ?
C18 H18A 0.9300 . ?
C19 C20 1.431(3) . ?
C19 H19A 0.9300 . ?
C21 H21A 0.9700 . ?
C21 H21B 0.9700 . ?
C22 C23 1.363(3) . ?
C22 H22A 0.9300 . ?
C23 C24 1.421(3) . ?
C23 H23A 0.9300 . ?
C24 C25 1.429(3) . ?
C25 C26 1.349(3) . ?
C25 H25A 0.9300 . ?
C26 H26A 0.9300 . ?
C31 C32 1.412(3) . ?
C31 C35 1.422(3) . ?
C32 C33 1.349(3) . ?
C32 H32A 0.9300 . ?
C33 H33A 0.9300 . ?
C34 C35 1.347(3) . ?
C34 H34A 0.9300 . ?
C35 H35A 0.9300 . ?
C36 C37 1.515(3) . ?
C36 H36A 0.9700 . ?
C36 H36B 0.9700 . ?
C37 C43 1.399(3) 2_656 ?
C37 C38 1.414(3) . ?
C38 C39 1.425(4) . ?
C38 C43 1.441(3) . ?
C39 C40 1.366(4) . ?
C39 H39A 0.9300 . ?
C40 C41 1.402(4) . ?
C40 H40A 0.9300 . ?
C41 C42 1.341(4) . ?
C41 H41A 0.9300 . ?
C42 C43 1.426(3) . ?
C42 H42A 0.9300 . ?
C50 C54 1.358(3) 2_565 ?
C50 C51 1.405(3) . ?
C51 C52 1.366(3) . ?
C51 H51A 0.9300 . ?
C52 C53 1.417(3) . ?
C52 H52A 0.9300 . ?
C53 C53 1.412(4) 2_565 ?
C53 C54 1.423(3) . ?
C54 H54A 0.9300 . ?

loop_
_geom_hbond_atom_site_label_D
_geom_hbond_atom_site_label_H
_geom_hbond_atom_site_label_A
_geom_hbond_distance_DH
_geom_hbond_distance_HA
_geom_hbond_distance_DA
_geom_hbond_angle_DHA
_geom_hbond_site_symmetry_A
_geom_hbond_publ_flag
C21 H21B O6 0.97 2.49 3.287(3) 139.7 2_565 yes
C26 H26A O4 0.93 2.52 3.261(2) 136.4 2_565 yes
C32 H32A O1 0.93 2.65 3.328(3) 130.8 2_766 yes
C32 H32A O3 0.93 2.65 3.117(2) 111.5 1_655 yes
C33 H33A O5 0.93 2.46 3.308(2) 152.2 1_655 yes
C36 H36A O5 0.97 2.58 3.487(3) 156.0 1_655 yes
C36 H36A O6 0.97 2.59 3.347(3) 135.1 1_655 yes

loop_
_geom_torsion_atom_site_label_1
_geom_torsion_atom_site_label_2
_geom_torsion_atom_site_label_3
_geom_torsion_atom_site_label_4
_geom_torsion
_geom_torsion_site_symmetry_1
_geom_torsion_site_symmetry_2
_geom_torsion_site_symmetry_3
_geom_torsion_site_symmetry_4
_geom_torsion_publ_flag
Co1 O1 C1 C5 118.92(19) . . . . ?
Co1 O1 C1 C2 -62.7(3) . . . . ?
O1 C1 C2 C3 -179.65(19) . . . . ?
C5 C1 C2 C3 -1.1(3) . . . . ?
C4 N1 C3 C2 2.2(3) . . . . ?
C6 N1 C3 C2 179.5(2) . . . . ?
C1 C2 C3 N1 -1.0(3) . . . . ?
C3 N1 C4 C5 -1.2(4) . . . . ?
C6 N1 C4 C5 -178.4(2) . . . . ?
N1 C4 C5 C1 -1.1(4) . . . . ?
O1 C1 C5 C4 -179.3(2) . . . . ?
C2 C1 C5 C4 2.1(3) . . . . ?
C3 N1 C6 C7 143.48(19) . . . . ?
C4 N1 C6 C7 -39.3(3) . . . . ?
N1 C6 C7 C20 99.1(2) . . . . ?
N1 C6 C7 C8 -80.1(2) . . . . ?
C20 C7 C8 C9 179.43(17) . . . . ?
C6 C7 C8 C9 -1.4(3) . . . . ?
C20 C7 C8 C13 -0.5(3) . . . . ?
C6 C7 C8 C13 178.68(16) . . . . ?
C7 C8 C9 C10 -179.5(2) . . . . ?
C13 C8 C9 C10 0.5(3) . . . . ?
C8 C9 C10 C11 -1.1(4) . . . . ?
C9 C10 C11 C12 0.6(4) . . . . ?
C10 C11 C12 C13 0.4(4) . . . . ?
C11 C12 C13 C14 177.8(2) . . . . ?
C11 C12 C13 C8 -1.0(3) . . . . ?
C7 C8 C13 C14 1.6(3) . . . . ?
C9 C8 C13 C14 -178.33(17) . . . . ?
C7 C8 C13 C12 -179.52(17) . . . . ?
C9 C8 C13 C12 0.5(3) . . . . ?
C12 C13 C14 C15 -179.18(18) . . . . ?
C8 C13 C14 C15 -0.4(3) . . . . ?
C12 C13 C14 C21 -1.8(3) . . . . ?
C8 C13 C14 C21 176.99(17) . . . . ?
C13 C14 C15 C20 -1.9(3) . . . . ?
C21 C14 C15 C20 -179.33(17) . . . . ?
C13 C14 C15 C16 178.02(18) . . . . ?
C21 C14 C15 C16 0.6(3) . . . . ?
C14 C15 C16 C17 178.0(2) . . . . ?
C20 C15 C16 C17 -2.0(3) . . . . ?
C15 C16 C17 C18 -0.4(4) . . . . ?
C16 C17 C18 C19 2.1(4) . . . . ?
C17 C18 C19 C20 -1.2(4) . . . . ?
C8 C7 C20 C19 178.51(18) . . . . ?
C6 C7 C20 C19 -0.7(3) . . . . ?
C8 C7 C20 C15 -1.8(3) . . . . ?
C6 C7 C20 C15 179.04(16) . . . . ?
C18 C19 C20 C7 178.4(2) . . . . ?
C18 C19 C20 C15 -1.3(3) . . . . ?
C14 C15 C20 C7 3.0(3) . . . . ?
C16 C15 C20 C7 -176.92(17) . . . . ?
C14 C15 C20 C19 -177.28(18) . . . . ?
C16 C15 C20 C19 2.8(3) . . . . ?
C22 N2 C21 C14 -41.1(3) . . . . ?
C26 N2 C21 C14 136.5(2) . . . . ?
C15 C14 C21 N2 -65.2(2) . . . . ?
C13 C14 C21 N2 117.4(2) . . . . ?
C26 N2 C22 C23 -5.2(3) . . . . ?
C21 N2 C22 C23 172.36(19) . . . . ?
N2 C22 C23 C24 -2.0(3) . . . . ?
Co1 O3 C24 C23 39.7(3) 1_455 . . . ?
Co1 O3 C24 C25 -139.98(16) 1_455 . . . ?
C22 C23 C24 O3 -170.71(19) . . . . ?
C22 C23 C24 C25 9.0(3) . . . . ?
O3 C24 C25 C26 170.4(2) . . . . ?
C23 C24 C25 C26 -9.3(3) . . . . ?
C24 C25 C26 N2 2.6(3) . . . . ?
C22 N2 C26 C25 4.9(3) . . . . ?
C21 N2 C26 C25 -172.7(2) . . . . ?
Co1 O2 C31 C32 17.2(3) . . . . ?
Co1 O2 C31 C35 -161.65(18) . . . . ?
O2 C31 C32 C33 -178.4(2) . . . . ?
C35 C31 C32 C33 0.6(3) . . . . ?
C31 C32 C33 N3 0.7(4) . . . . ?
C34 N3 C33 C32 -1.3(4) . . . . ?
C36 N3 C33 C32 175.5(2) . . . . ?
C33 N3 C34 C35 0.5(4) . . . . ?
C36 N3 C34 C35 -176.2(3) . . . . ?
N3 C34 C35 C31 0.9(5) . . . . ?
O2 C31 C35 C34 177.6(3) . . . . ?
C32 C31 C35 C34 -1.3(4) . . . . ?
C34 N3 C36 C37 -43.8(3) . . . . ?
C33 N3 C36 C37 139.6(2) . . . . ?
N3 C36 C37 C43 -76.0(2) . . . 2_656 ?
N3 C36 C37 C38 101.7(2) . . . . ?
C43 C37 C38 C39 179.94(19) 2_656 . . . ?
C36 C37 C38 C39 2.3(3) . . . . ?
C43 C37 C38 C43 0.2(3) 2_656 . . . ?
C36 C37 C38 C43 -177.46(17) . . . . ?
C37 C38 C39 C40 179.2(2) . . . . ?
C43 C38 C39 C40 -1.0(3) . . . . ?
C38 C39 C40 C41 1.0(4) . . . . ?
C39 C40 C41 C42 0.1(4) . . . . ?
C40 C41 C42 C43 -1.1(4) . . . . ?
C41 C42 C43 C37 -179.0(2) . . . 2_656 ?
C41 C42 C43 C38 1.0(3) . . . . ?
C37 C38 C43 C37 -0.2(3) . . . 2_656 ?
C39 C38 C43 C37 -179.95(18) . . . 2_656 ?
C37 C38 C43 C42 179.83(18) . . . . ?
C39 C38 C43 C42 0.1(3) . . . . ?
O5 S1 C50 C54 -155.23(16) . . . 2_565 ?
O6 S1 C50 C54 -35.29(18) . . . 2_565 ?
O4 S1 C50 C54 84.34(18) . . . 2_565 ?
O5 S1 C50 C51 22.61(19) . . . . ?
O6 S1 C50 C51 142.55(17) . . . . ?
O4 S1 C50 C51 -97.82(18) . . . . ?
C54 C50 C51 C52 0.9(3) 2_565 . . . ?
S1 C50 C51 C52 -176.96(18) . . . . ?
C50 C51 C52 C53 0.0(4) . . . . ?
C51 C52 C53 C53 -1.1(4) . . . 2_565 ?
C51 C52 C53 C54 -179.7(2) . . . . ?
C53 C53 C54 C50 0.5(4) 2_565 . . 2_565 ?
C52 C53 C54 C50 179.2(2) . . . 2_565 ?
